data_4111140
loop_
_publ_author_name
'Sara R. Halper'
'Loi Do'
'Jay R. Stork'
'Seth M. Cohen'

_publ_section_title
;
 Topological Control in Heterometallic Metal-Organic Frameworks by Anion
 Templating and Metalloligand Design
;
_journal_name_full 'Journal of the American Chemical Society'
_journal_page_first 15255
_journal_page_last 15268
_journal_paper_doi 10.1021/ja0645483
_journal_volume 128
_journal_year 2006
_chemical_formula_moiety 'C66 H42 Ag Co N9, 4(C6 H6), F6 P'
_chemical_formula_sum 'C90 H66 Ag Co F6 N9 P'
_chemical_formula_weight 1585.29
_chemical_name_common MOF-Co/AgPF~6~-4
_chemical_name_systematic
; 
 ? 
;
_space_group_IT_number 2
_symmetry_cell_setting triclinic
_symmetry_space_group_name_Hall '-P 1'
_symmetry_space_group_name_H-M 'P -1'
_atom_sites_solution_hydrogens geom
_atom_sites_solution_primary direct
_atom_sites_solution_secondary difmap
_audit_creation_method SHELXL-97
_cell_angle_alpha 93.820(2)
_cell_angle_beta 95.353(2)
_cell_angle_gamma 92.800(2)
_cell_formula_units_Z 2
_cell_length_a 9.4026(13)
_cell_length_b 19.385(3)
_cell_length_c 22.645(3)
_cell_measurement_reflns_used 5261
_cell_measurement_temperature 100(2)
_cell_measurement_theta_max 26.8
_cell_measurement_theta_min 2.18
_cell_volume 4094.1(10)
_computing_cell_refinement SMART
_computing_data_collection 'SMART 5.054 (Bruker, 2003)'
_computing_data_reduction 'SAINT 6.45A (Bruker, 2003)'
_computing_molecular_graphics 'SHELXTL 5.1 (Sheldrick, 1994)'
_computing_publication_material SHELXL97
_computing_structure_refinement 'SHELXL97 (Sheldrick, 1997)'
_computing_structure_solution 'SHELXS97 (Sheldrick, 1990)'
_diffrn_ambient_temperature 100(2)
_diffrn_detector_area_resol_mean 8.3
_diffrn_measured_fraction_theta_full 0.986
_diffrn_measured_fraction_theta_max 0.986
_diffrn_measurement_device_type 'Bruker APEX'
_diffrn_measurement_method \w
_diffrn_radiation_monochromator graphite
_diffrn_radiation_source 'fine-focus sealed tube'
_diffrn_radiation_type MoK\a
_diffrn_radiation_wavelength 0.71073
_diffrn_reflns_av_R_equivalents 0.0548
_diffrn_reflns_av_sigmaI/netI 0.1044
_diffrn_reflns_limit_h_max 11
_diffrn_reflns_limit_h_min -11
_diffrn_reflns_limit_k_max 23
_diffrn_reflns_limit_k_min -23
_diffrn_reflns_limit_l_max 27
_diffrn_reflns_limit_l_min -27
_diffrn_reflns_number 33968
_diffrn_reflns_theta_full 25.35
_diffrn_reflns_theta_max 25.35
_diffrn_reflns_theta_min 1.34
_diffrn_standards_number 0
_exptl_absorpt_coefficient_mu 0.525
_exptl_absorpt_correction_T_max 0.97220
_exptl_absorpt_correction_T_min 0.82614
_exptl_absorpt_correction_type multi-scan
_exptl_absorpt_process_details 'SADABS 2.10 (Sheldrick, 2004)'
_exptl_crystal_colour red
_exptl_crystal_density_diffrn 1.286
_exptl_crystal_description plate
_exptl_crystal_F_000 1624
_exptl_crystal_size_max 0.44
_exptl_crystal_size_mid 0.17
_exptl_crystal_size_min 0.07
_platon_squeeze_details
;
;
_refine_diff_density_max 2.130
_refine_diff_density_min -1.028
_refine_diff_density_rms 0.131
_refine_ls_extinction_method none
_refine_ls_goodness_of_fit_ref 1.043
_refine_ls_hydrogen_treatment constr
_refine_ls_matrix_type full
_refine_ls_number_parameters 973
_refine_ls_number_reflns 14809
_refine_ls_number_restraints 0
_refine_ls_restrained_S_all 1.043
_refine_ls_R_factor_all 0.1213
_refine_ls_R_factor_gt 0.0845
_refine_ls_shift/su_max 0.001
_refine_ls_shift/su_mean 0.000
_refine_ls_structure_factor_coef Fsqd
_refine_ls_weighting_details 'calc w=1/[\s^2^(Fo^2^)+(0.1443P)^2^] where P=(Fo^2^+2Fc^2^)/3'
_refine_ls_weighting_scheme calc
_refine_ls_wR_factor_gt 0.2210
_refine_ls_wR_factor_ref 0.2358
_reflns_number_gt 9648
_reflns_number_total 14809
_reflns_threshold_expression I>2\s(I)
_cod_data_source_file ja0645483rom20060627_113302_16.cif
_cod_data_source_block MOF-Co/AgPF~6~-4
_cod_original_cell_volume 4094.0(10)
_cod_database_code 4111140

loop_
_symmetry_equiv_pos_as_xyz
'x, y, z'
'-x, -y, -z'

loop_
_atom_site_label
_atom_site_type_symbol
_atom_site_fract_x
_atom_site_fract_y
_atom_site_fract_z
_atom_site_U_iso_or_equiv
_atom_site_adp_type
_atom_site_occupancy
_atom_site_symmetry_multiplicity
_atom_site_calc_flag
_atom_site_refinement_flags
Ag1 Ag -0.22957(5) 1.08973(3) 1.02610(2) 0.02471(17) Uani 1 1 d .
Co1 Co 0.51925(8) 0.78863(4) 0.43076(4) 0.0218(2) Uani 1 1 d .
C1 C 0.5363(8) 0.6874(4) 0.5219(3) 0.0388(18) Uani 1 1 d .
H1 H 0.5759 0.6541 0.4964 0.047 Uiso 1 1 calc R
C2 C 0.5096(8) 0.6780(4) 0.5812(3) 0.0422(19) Uani 1 1 d .
H2 H 0.5290 0.6384 0.6026 0.051 Uiso 1 1 calc R
C3 C 0.4510(8) 0.7365(4) 0.6020(3) 0.0366(18) Uani 1 1 d .
H3 H 0.4211 0.7452 0.6406 0.044 Uiso 1 1 calc R
C4 C 0.4428(6) 0.7814(3) 0.5560(3) 0.0258(15) Uani 1 1 d .
C5 C 0.3908(6) 0.8483(3) 0.5569(3) 0.0243(15) Uani 1 1 d .
C6 C 0.3858(6) 0.8917(3) 0.5106(3) 0.0206(14) Uani 1 1 d .
C7 C 0.3226(6) 0.9562(3) 0.5078(3) 0.0250(15) Uani 1 1 d .
H7 H 0.2795 0.9801 0.5389 0.030 Uiso 1 1 calc R
C8 C 0.3345(6) 0.9779(3) 0.4525(3) 0.0220(14) Uani 1 1 d .
H8 H 0.3009 1.0192 0.4371 0.026 Uiso 1 1 calc R
C9 C 0.4079(6) 0.9259(3) 0.4226(3) 0.0219(14) Uani 1 1 d .
H9 H 0.4350 0.9286 0.3834 0.026 Uiso 1 1 calc R
C10 C 0.3367(6) 0.8753(4) 0.6132(3) 0.0275(15) Uani 1 1 d .
C11 C 0.4084(7) 0.9319(3) 0.6463(3) 0.0263(15) Uani 1 1 d .
H11 H 0.4931 0.9520 0.6333 0.032 Uiso 1 1 calc R
C12 C 0.3578(6) 0.9595(3) 0.6981(3) 0.0240(14) Uani 1 1 d .
H12 H 0.4063 0.9986 0.7199 0.029 Uiso 1 1 calc R
C13 C 0.2353(7) 0.9290(4) 0.7174(3) 0.0288(16) Uani 1 1 d .
C14 C 0.1633(7) 0.8730(4) 0.6847(3) 0.0313(16) Uani 1 1 d .
H14 H 0.0783 0.8530 0.6976 0.038 Uiso 1 1 calc R
C15 C 0.2149(6) 0.8460(4) 0.6331(3) 0.0265(15) Uani 1 1 d .
H15 H 0.1660 0.8069 0.6113 0.032 Uiso 1 1 calc R
C16 C 0.1785(7) 0.9573(4) 0.7701(3) 0.0288(16) Uani 1 1 d .
C17 C 0.1231(7) 0.9805(4) 0.8117(3) 0.0306(16) Uani 1 1 d .
C18 C 0.0492(6) 1.0047(4) 0.8615(3) 0.0232(14) Uani 1 1 d .
C19 C 0.0729(6) 1.0714(4) 0.8865(3) 0.0282(16) Uani 1 1 d .
H19 H 0.1433 1.1020 0.8731 0.034 Uiso 1 1 calc R
C20 C -0.0082(6) 1.0930(4) 0.9317(3) 0.0280(15) Uani 1 1 d .
H20 H 0.0071 1.1393 0.9485 0.034 Uiso 1 1 calc R
C21 C -0.1259(7) 0.9872(3) 0.9291(3) 0.0261(15) Uani 1 1 d .
H21 H -0.1946 0.9571 0.9441 0.031 Uiso 1 1 calc R
C22 C -0.0509(7) 0.9616(4) 0.8839(3) 0.0300(16) Uani 1 1 d .
H22 H -0.0677 0.9149 0.8683 0.036 Uiso 1 1 calc R
C23 C 0.2086(7) 0.7779(4) 0.4107(3) 0.0301(16) Uani 1 1 d .
H23 H 0.2004 0.8205 0.4331 0.036 Uiso 1 1 calc R
C24 C 0.0918(7) 0.7375(4) 0.3792(3) 0.0303(16) Uani 1 1 d .
H24 H -0.0059 0.7485 0.3766 0.036 Uiso 1 1 calc R
C25 C 0.1454(7) 0.6804(4) 0.3536(3) 0.0345(18) Uani 1 1 d .
H25 H 0.0929 0.6442 0.3294 0.041 Uiso 1 1 calc R
C26 C 0.2994(7) 0.6856(4) 0.3704(3) 0.0342(18) Uani 1 1 d .
C27 C 0.3964(7) 0.6383(4) 0.3560(3) 0.040(2) Uani 1 1 d .
C28 C 0.5434(7) 0.6463(4) 0.3730(3) 0.0382(19) Uani 1 1 d .
C29 C 0.6488(8) 0.5954(4) 0.3701(4) 0.053(2) Uani 1 1 d .
H29 H 0.6329 0.5494 0.3527 0.063 Uiso 1 1 calc R
C30 C 0.7720(9) 0.6237(4) 0.3958(4) 0.060(3) Uani 1 1 d .
H30 H 0.8609 0.6023 0.3989 0.072 Uiso 1 1 calc R
C31 C 0.7467(7) 0.6917(4) 0.4180(3) 0.0339(17) Uani 1 1 d .
H31 H 0.8170 0.7233 0.4391 0.041 Uiso 1 1 calc R
C32 C 0.3424(7) 0.5755(4) 0.3184(4) 0.051(2) Uani 1 1 d .
C33 C 0.3876(8) 0.5614(4) 0.2648(4) 0.046(2) Uani 1 1 d .
H33 H 0.4661 0.5879 0.2529 0.055 Uiso 1 1 calc R
C34 C 0.3193(9) 0.5073(4) 0.2260(4) 0.053(2) Uani 1 1 d .
H34 H 0.3489 0.4994 0.1873 0.064 Uiso 1 1 calc R
C35 C 0.2133(9) 0.4669(4) 0.2431(4) 0.060(3) Uani 1 1 d .
C36 C 0.1734(9) 0.4773(5) 0.3002(5) 0.066(3) Uani 1 1 d .
H36 H 0.1027 0.4470 0.3136 0.079 Uiso 1 1 calc R
C37 C 0.2357(10) 0.5311(5) 0.3374(4) 0.063(3) Uani 1 1 d .
H37 H 0.2067 0.5385 0.3763 0.075 Uiso 1 1 calc R
C38 C 0.1414(9) 0.4127(5) 0.2027(5) 0.062(3) Uani 1 1 d .
C39 C 0.0800(9) 0.3671(5) 0.1697(5) 0.062(3) Uani 1 1 d .
C40 C 0.0132(8) 0.3118(4) 0.1323(4) 0.053(2) Uani 1 1 d .
C41 C 0.0893(8) 0.2609(4) 0.1067(4) 0.047(2) Uani 1 1 d .
H41 H 0.1909 0.2642 0.1121 0.056 Uiso 1 1 calc R
C42 C 0.0213(7) 0.2063(4) 0.0738(3) 0.0350(17) Uani 1 1 d .
H42 H 0.0775 0.1718 0.0575 0.042 Uiso 1 1 calc R
C43 C -0.1989(8) 0.2485(4) 0.0842(3) 0.0406(19) Uani 1 1 d .
H43 H -0.2995 0.2455 0.0743 0.049 Uiso 1 1 calc R
C44 C -0.1380(7) 0.3062(4) 0.1205(4) 0.052(2) Uani 1 1 d .
H44 H -0.1960 0.3401 0.1366 0.062 Uiso 1 1 calc R
C45 C 0.7579(6) 0.8392(3) 0.5172(3) 0.0243(14) Uani 1 1 d .
H45 H 0.7096 0.8242 0.5495 0.029 Uiso 1 1 calc R
C46 C 0.8965(6) 0.8707(3) 0.5224(3) 0.0268(15) Uani 1 1 d .
H46 H 0.9568 0.8811 0.5583 0.032 Uiso 1 1 calc R
C47 C 0.9291(6) 0.8837(3) 0.4667(3) 0.0245(14) Uani 1 1 d .
H47 H 1.0166 0.9035 0.4560 0.029 Uiso 1 1 calc R
C48 C 0.8067(6) 0.8618(3) 0.4281(3) 0.0197(13) Uani 1 1 d .
C49 C 0.7887(6) 0.8654(3) 0.3658(3) 0.0210(14) Uani 1 1 d .
C50 C 0.6608(6) 0.8467(3) 0.3302(3) 0.0198(13) Uani 1 1 d .
C51 C 0.6298(6) 0.8574(3) 0.2696(3) 0.0255(15) Uani 1 1 d .
H51 H 0.6942 0.8758 0.2441 0.031 Uiso 1 1 calc R
C52 C 0.4899(6) 0.8364(3) 0.2546(3) 0.0254(15) Uani 1 1 d .
H52 H 0.4388 0.8370 0.2164 0.031 Uiso 1 1 calc R
C53 C 0.4354(6) 0.8135(3) 0.3062(3) 0.0245(15) Uani 1 1 d .
H53 H 0.3395 0.7967 0.3083 0.029 Uiso 1 1 calc R
C54 C 0.9098(6) 0.8931(4) 0.3350(3) 0.0247(15) Uani 1 1 d .
C55 C 0.9770(6) 0.9562(3) 0.3496(3) 0.0232(14) Uani 1 1 d .
H55 H 0.9462 0.9841 0.3815 0.028 Uiso 1 1 calc R
C56 C 1.0893(6) 0.9818(4) 0.3199(3) 0.0295(16) Uani 1 1 d .
H56 H 1.1346 1.0261 0.3317 0.035 Uiso 1 1 calc R
C57 C 1.1342(6) 0.9415(4) 0.2728(3) 0.0245(15) Uani 1 1 d .
C58 C 1.0682(6) 0.8749(4) 0.2579(3) 0.0267(15) Uani 1 1 d .
H58 H 1.0997 0.8463 0.2266 0.032 Uiso 1 1 calc R
C59 C 0.9595(7) 0.8516(4) 0.2883(3) 0.0278(15) Uani 1 1 d .
H59 H 0.9162 0.8066 0.2780 0.033 Uiso 1 1 calc R
C60 C 1.2440(7) 0.9676(4) 0.2389(3) 0.0298(16) Uani 1 1 d .
C61 C 1.3266(7) 0.9856(4) 0.2056(3) 0.0302(16) Uani 1 1 d .
C62 C 1.4236(6) 1.0084(4) 0.1647(3) 0.0236(14) Uani 1 1 d .
C63 C 1.4714(7) 1.0764(4) 0.1646(3) 0.0294(16) Uani 1 1 d .
H63 H 1.4402 1.1094 0.1929 0.035 Uiso 1 1 calc R
C64 C 1.5618(7) 1.0981(4) 0.1256(3) 0.0280(15) Uani 1 1 d .
H64 H 1.5931 1.1456 0.1272 0.034 Uiso 1 1 calc R
C65 C 1.5639(6) 0.9879(3) 0.0831(3) 0.0250(15) Uani 1 1 d .
H65 H 1.5968 0.9560 0.0544 0.030 Uiso 1 1 calc R
C66 C 1.4708(6) 0.9627(4) 0.1219(3) 0.0259(15) Uani 1 1 d .
H66 H 1.4401 0.9151 0.1191 0.031 Uiso 1 1 calc R
N1 N 0.4976(5) 0.7501(3) 0.5066(2) 0.0257(12) Uani 1 1 d .
N2 N 0.4342(5) 0.8736(3) 0.4551(2) 0.0198(11) Uani 1 1 d .
N3 N -0.1070(5) 1.0518(3) 0.9528(2) 0.0242(12) Uani 1 1 d .
N4 N 0.3306(5) 0.7479(3) 0.4046(2) 0.0258(13) Uani 1 1 d .
N5 N 0.6095(5) 0.7048(3) 0.4048(2) 0.0289(13) Uani 1 1 d .
N6 N -0.1230(6) 0.1982(3) 0.0629(2) 0.0324(14) Uani 1 1 d .
N7 N 0.7034(5) 0.8333(3) 0.4604(2) 0.0202(11) Uani 1 1 d .
N8 N 0.5379(5) 0.8188(3) 0.3519(2) 0.0219(12) Uani 1 1 d .
N9 N 1.6087(5) 1.0527(3) 0.0838(2) 0.0244(12) Uani 1 1 d .
P1 P 0.38845(19) 0.20554(11) 0.98802(9) 0.0370(5) Uani 1 1 d .
F1 F 0.3077(4) 0.1358(2) 1.00428(19) 0.0442(11) Uani 1 1 d .
F2 F 0.4121(5) 0.2306(2) 1.0570(2) 0.0552(13) Uani 1 1 d .
F3 F 0.5362(4) 0.1682(2) 0.9927(2) 0.0439(11) Uani 1 1 d .
F4 F 0.4680(5) 0.2748(2) 0.9730(3) 0.0659(15) Uani 1 1 d .
F5 F 0.3660(4) 0.1801(2) 0.91896(19) 0.0485(11) Uani 1 1 d .
F6 F 0.2398(5) 0.2414(3) 0.9828(2) 0.0616(14) Uani 1 1 d .
C67 C 0.7227(13) 0.3789(7) 0.2636(6) 0.095(4) Uani 1 1 d .
H67 H 0.7878 0.4122 0.2856 0.114 Uiso 1 1 calc R
C68 C 0.6179(11) 0.3997(6) 0.2264(7) 0.103(5) Uani 1 1 d .
H68 H 0.6067 0.4478 0.2237 0.124 Uiso 1 1 calc R
C69 C 0.5242(11) 0.3523(6) 0.1914(6) 0.081(4) Uani 1 1 d .
H69 H 0.4537 0.3674 0.1630 0.097 Uiso 1 1 calc R
C70 C 0.5367(10) 0.2829(5) 0.1990(4) 0.059(2) Uani 1 1 d .
H70 H 0.4705 0.2496 0.1774 0.071 Uiso 1 1 calc R
C71 C 0.6433(12) 0.2616(6) 0.2372(4) 0.064(3) Uani 1 1 d .
H71 H 0.6532 0.2135 0.2412 0.077 Uiso 1 1 calc R
C72 C 0.7376(13) 0.3097(6) 0.2705(5) 0.079(3) Uani 1 1 d .
H72 H 0.8114 0.2949 0.2976 0.095 Uiso 1 1 calc R
C73 C 0.9795(18) 0.4370(9) 0.4320(8) 0.131(6) Uani 1 1 d .
H73 H 0.9869 0.4801 0.4146 0.157 Uiso 1 1 calc R
C74 C 1.0831(19) 0.3873(10) 0.4294(9) 0.186(11) Uani 1 1 d .
H74 H 1.1762 0.3991 0.4188 0.223 Uiso 1 1 calc R
C75 C 1.047(2) 0.3251(8) 0.4418(6) 0.140(7) Uani 1 1 d .
H75 H 1.1023 0.2890 0.4272 0.168 Uiso 1 1 calc R
C76 C 0.9434(14) 0.3075(7) 0.4721(5) 0.086(3) Uani 1 1 d .
H76 H 0.9358 0.2625 0.4862 0.104 Uiso 1 1 calc R
C77 C 0.8503(13) 0.3521(8) 0.4830(6) 0.097(4) Uani 1 1 d .
H77 H 0.7721 0.3407 0.5049 0.116 Uiso 1 1 calc R
C78 C 0.8672(19) 0.4167(10) 0.4620(10) 0.166(8) Uani 1 1 d .
H78 H 0.7967 0.4491 0.4688 0.199 Uiso 1 1 calc R
C79 C 0.7585(11) 0.6477(7) 0.2393(5) 0.074(3) Uani 1 1 d .
H79 H 0.7633 0.6756 0.2757 0.089 Uiso 1 1 calc R
C80 C 0.8278(12) 0.5860(7) 0.2367(5) 0.076(3) Uani 1 1 d .
H80 H 0.8748 0.5706 0.2719 0.091 Uiso 1 1 calc R
C81 C 0.8293(13) 0.5485(7) 0.1857(6) 0.090(4) Uani 1 1 d .
H81 H 0.8847 0.5088 0.1842 0.108 Uiso 1 1 calc R
C82 C 0.751(2) 0.5663(8) 0.1342(8) 0.161(8) Uani 1 1 d .
H82 H 0.7516 0.5394 0.0976 0.194 Uiso 1 1 calc R
C83 C 0.673(2) 0.6235(9) 0.1380(6) 0.155(8) Uani 1 1 d .
H83 H 0.6093 0.6328 0.1046 0.186 Uiso 1 1 calc R
C84 C 0.6817(13) 0.6685(7) 0.1883(6) 0.092(4) Uani 1 1 d .
H84 H 0.6379 0.7116 0.1882 0.111 Uiso 1 1 calc R
C85 C 0.7419(15) 0.2893(7) 0.8216(6) 0.094(4) Uani 1 1 d .
H85 H 0.6773 0.2950 0.7877 0.113 Uiso 1 1 calc R
C86 C 0.6925(12) 0.2683(6) 0.8697(4) 0.077(3) Uani 1 1 d .
H86 H 0.5931 0.2578 0.8710 0.093 Uiso 1 1 calc R
C87 C 0.7821(11) 0.2620(7) 0.9152(6) 0.101(4) Uani 1 1 d .
H87 H 0.7423 0.2452 0.9489 0.121 Uiso 1 1 calc R
C88 C 0.9214(13) 0.2757(7) 0.9216(6) 0.096(4) Uani 1 1 d .
H88 H 0.9777 0.2730 0.9583 0.115 Uiso 1 1 calc R
C89 C 0.9802(17) 0.2946(8) 0.8700(9) 0.121(5) Uani 1 1 d .
H89 H 1.0806 0.3014 0.8689 0.145 Uiso 1 1 calc R
C90 C 0.883(2) 0.3031(6) 0.8193(6) 0.126(7) Uani 1 1 d .
H90 H 0.9176 0.3184 0.7839 0.151 Uiso 1 1 calc R

loop_
_atom_site_aniso_label
_atom_site_aniso_U_11
_atom_site_aniso_U_22
_atom_site_aniso_U_33
_atom_site_aniso_U_23
_atom_site_aniso_U_13
_atom_site_aniso_U_12
Ag1 0.0138(3) 0.0391(3) 0.0202(3) -0.0106(2) 0.00766(18) -0.0036(2)
Co1 0.0130(4) 0.0309(5) 0.0207(4) -0.0107(4) 0.0079(3) -0.0041(4)
C1 0.041(4) 0.034(4) 0.046(4) -0.002(3) 0.029(4) 0.004(3)
C2 0.051(5) 0.047(5) 0.033(4) 0.009(4) 0.021(4) 0.007(4)
C3 0.041(4) 0.037(4) 0.035(4) 0.000(3) 0.018(3) 0.005(3)
C4 0.018(3) 0.034(4) 0.025(3) -0.007(3) 0.013(3) -0.004(3)
C5 0.013(3) 0.035(4) 0.023(3) -0.011(3) 0.007(3) -0.006(3)
C6 0.014(3) 0.026(4) 0.020(3) -0.009(3) 0.003(2) -0.001(3)
C7 0.010(3) 0.041(4) 0.022(3) -0.008(3) 0.003(3) -0.003(3)
C8 0.011(3) 0.030(4) 0.023(3) -0.003(3) -0.004(2) -0.001(3)
C9 0.012(3) 0.033(4) 0.018(3) -0.010(3) -0.004(2) -0.004(3)
C10 0.018(3) 0.042(4) 0.021(3) -0.011(3) 0.006(3) 0.000(3)
C11 0.016(3) 0.038(4) 0.022(3) -0.009(3) 0.004(3) -0.006(3)
C12 0.020(3) 0.031(4) 0.019(3) -0.011(3) -0.001(3) 0.006(3)
C13 0.023(3) 0.048(4) 0.015(3) -0.006(3) 0.003(3) 0.012(3)
C14 0.015(3) 0.053(5) 0.027(4) -0.004(3) 0.008(3) 0.002(3)
C15 0.012(3) 0.047(4) 0.018(3) -0.010(3) 0.003(2) -0.001(3)
C16 0.019(3) 0.050(5) 0.017(3) -0.005(3) -0.003(3) 0.014(3)
C17 0.018(3) 0.056(5) 0.016(3) -0.007(3) -0.008(3) 0.010(3)
C18 0.011(3) 0.042(4) 0.016(3) -0.006(3) 0.001(2) 0.009(3)
C19 0.011(3) 0.052(5) 0.020(3) -0.009(3) 0.008(3) -0.005(3)
C20 0.016(3) 0.038(4) 0.029(4) -0.008(3) 0.005(3) -0.003(3)
C21 0.023(3) 0.033(4) 0.022(3) -0.003(3) 0.006(3) 0.002(3)
C22 0.033(4) 0.033(4) 0.023(3) -0.013(3) 0.003(3) 0.007(3)
C23 0.023(4) 0.030(4) 0.036(4) -0.012(3) 0.007(3) 0.002(3)
C24 0.015(3) 0.042(4) 0.034(4) -0.002(3) 0.008(3) -0.001(3)
C25 0.017(3) 0.043(4) 0.041(4) -0.022(3) 0.010(3) -0.008(3)
C26 0.018(3) 0.034(4) 0.051(4) -0.016(3) 0.025(3) -0.009(3)
C27 0.020(4) 0.053(5) 0.042(4) -0.027(4) 0.017(3) -0.020(3)
C28 0.018(3) 0.041(5) 0.053(5) -0.021(4) 0.009(3) -0.005(3)
C29 0.035(5) 0.040(5) 0.080(6) -0.031(4) 0.017(4) 0.002(4)
C30 0.030(4) 0.052(6) 0.097(7) -0.027(5) 0.024(5) 0.000(4)
C31 0.010(3) 0.035(4) 0.057(5) -0.009(4) 0.017(3) -0.001(3)
C32 0.016(4) 0.051(5) 0.080(6) -0.038(5) 0.011(4) -0.007(3)
C33 0.027(4) 0.055(5) 0.051(5) -0.025(4) 0.002(4) 0.004(4)
C34 0.038(5) 0.051(5) 0.065(6) -0.029(4) 0.005(4) -0.003(4)
C35 0.035(5) 0.047(5) 0.092(7) -0.047(5) 0.014(5) -0.003(4)
C36 0.038(5) 0.068(7) 0.088(7) -0.027(6) 0.018(5) -0.017(4)
C37 0.053(6) 0.062(6) 0.071(6) -0.026(5) 0.030(5) -0.021(5)
C38 0.033(5) 0.061(6) 0.086(7) -0.040(5) 0.002(5) -0.002(4)
C39 0.028(4) 0.057(6) 0.097(7) -0.032(5) 0.001(5) 0.006(4)
C40 0.028(4) 0.048(5) 0.077(6) -0.032(5) -0.003(4) -0.006(4)
C41 0.021(4) 0.057(5) 0.056(5) -0.025(4) -0.007(3) -0.001(4)
C42 0.026(4) 0.036(4) 0.040(4) -0.015(3) 0.003(3) -0.006(3)
C43 0.021(4) 0.047(5) 0.052(5) -0.007(4) 0.003(3) -0.003(3)
C44 0.018(4) 0.058(5) 0.072(6) -0.032(5) -0.006(4) 0.005(4)
C45 0.020(3) 0.030(4) 0.023(3) -0.004(3) 0.007(3) 0.004(3)
C46 0.012(3) 0.043(4) 0.025(3) -0.007(3) 0.002(3) 0.005(3)
C47 0.011(3) 0.032(4) 0.030(3) -0.009(3) 0.005(3) 0.000(3)
C48 0.013(3) 0.025(4) 0.020(3) -0.005(3) 0.003(2) -0.001(3)
C49 0.014(3) 0.031(4) 0.018(3) -0.002(3) 0.001(2) 0.003(3)
C50 0.012(3) 0.023(3) 0.024(3) -0.003(3) 0.005(2) -0.002(2)
C51 0.013(3) 0.039(4) 0.024(3) -0.010(3) 0.009(3) -0.002(3)
C52 0.015(3) 0.038(4) 0.020(3) -0.012(3) -0.002(3) 0.001(3)
C53 0.015(3) 0.030(4) 0.025(3) -0.016(3) 0.001(3) -0.007(3)
C54 0.006(3) 0.044(4) 0.022(3) -0.005(3) -0.001(2) -0.002(3)
C55 0.013(3) 0.035(4) 0.020(3) -0.001(3) -0.004(2) 0.001(3)
C56 0.008(3) 0.051(5) 0.029(4) 0.006(3) 0.001(3) -0.006(3)
C57 0.009(3) 0.044(4) 0.020(3) 0.006(3) -0.002(2) 0.003(3)
C58 0.010(3) 0.046(4) 0.024(3) 0.002(3) 0.003(3) 0.005(3)
C59 0.017(3) 0.043(4) 0.024(3) 0.001(3) 0.005(3) 0.004(3)
C60 0.016(3) 0.049(5) 0.024(3) 0.005(3) -0.003(3) 0.004(3)
C61 0.014(3) 0.053(5) 0.023(3) 0.000(3) -0.001(3) -0.003(3)
C62 0.010(3) 0.039(4) 0.020(3) 0.002(3) -0.005(2) -0.002(3)
C63 0.024(3) 0.041(4) 0.025(3) -0.002(3) 0.007(3) 0.014(3)
C64 0.029(4) 0.028(4) 0.029(4) -0.004(3) 0.015(3) 0.001(3)
C65 0.022(3) 0.029(4) 0.024(3) -0.010(3) 0.009(3) -0.001(3)
C66 0.016(3) 0.035(4) 0.025(3) 0.001(3) 0.004(3) -0.008(3)
N1 0.021(3) 0.030(3) 0.026(3) -0.003(2) 0.006(2) 0.000(2)
N2 0.010(2) 0.034(3) 0.014(2) -0.008(2) 0.000(2) -0.002(2)
N3 0.014(3) 0.040(3) 0.017(3) -0.011(2) 0.005(2) -0.001(2)
N4 0.013(3) 0.035(3) 0.027(3) -0.014(2) 0.007(2) -0.007(2)
N5 0.019(3) 0.036(3) 0.032(3) -0.012(3) 0.015(2) -0.003(2)
N6 0.018(3) 0.039(4) 0.036(3) -0.017(3) 0.002(2) -0.010(3)
N7 0.016(3) 0.030(3) 0.014(2) -0.004(2) 0.003(2) -0.002(2)
N8 0.014(3) 0.028(3) 0.022(3) -0.009(2) 0.003(2) 0.001(2)
N9 0.019(3) 0.031(3) 0.025(3) -0.002(2) 0.012(2) 0.006(2)
P1 0.0182(9) 0.0432(12) 0.0461(12) -0.0091(9) -0.0073(8) 0.0023(8)
F1 0.030(2) 0.050(3) 0.050(3) -0.009(2) 0.0027(19) -0.003(2)
F2 0.038(3) 0.067(3) 0.054(3) -0.023(2) -0.010(2) 0.007(2)
F3 0.018(2) 0.046(3) 0.067(3) 0.001(2) -0.0010(19) 0.0074(18)
F4 0.048(3) 0.040(3) 0.104(4) -0.003(3) -0.014(3) -0.002(2)
F5 0.032(2) 0.068(3) 0.043(3) -0.005(2) 0.0009(19) -0.004(2)
F6 0.038(3) 0.072(3) 0.074(3) -0.009(3) -0.004(2) 0.021(2)
C67 0.053(7) 0.086(10) 0.141(12) -0.005(8) 0.006(7) -0.013(7)
C68 0.038(6) 0.050(7) 0.221(16) -0.015(8) 0.028(8) 0.004(5)
C69 0.045(6) 0.063(7) 0.144(11) 0.014(7) 0.032(6) 0.029(5)
C70 0.061(6) 0.065(7) 0.056(6) 0.003(5) 0.017(5) 0.017(5)
C71 0.087(8) 0.069(7) 0.036(5) 0.010(5) 0.013(5) -0.005(6)
C72 0.088(8) 0.084(9) 0.065(7) 0.020(6) 0.010(6) -0.020(7)
C73 0.122(13) 0.132(13) 0.150(14) 0.005(11) 0.062(11) 0.032(11)
C74 0.150(15) 0.195(18) 0.27(2) 0.153(18) 0.149(16) 0.110(14)
C75 0.25(2) 0.084(10) 0.102(11) 0.016(8) 0.094(13) -0.023(11)
C76 0.085(9) 0.097(9) 0.076(8) 0.000(7) 0.008(7) 0.002(8)
C77 0.063(8) 0.114(11) 0.121(11) 0.024(9) 0.040(7) -0.004(8)
C78 0.129(15) 0.130(15) 0.26(2) 0.055(15) 0.096(16) 0.029(12)
C79 0.053(6) 0.097(9) 0.074(7) 0.004(6) 0.016(5) -0.012(6)
C80 0.068(7) 0.095(9) 0.060(7) 0.015(6) -0.005(5) -0.024(7)
C81 0.085(9) 0.112(10) 0.078(8) 0.025(8) 0.017(7) 0.021(7)
C82 0.25(2) 0.106(12) 0.128(14) -0.001(10) -0.048(14) 0.108(14)
C83 0.26(2) 0.138(14) 0.057(8) 0.003(9) -0.056(11) 0.077(15)
C84 0.075(8) 0.105(10) 0.101(10) 0.029(8) -0.001(7) 0.027(7)
C85 0.101(10) 0.093(9) 0.078(9) 0.000(7) -0.021(7) -0.037(8)
C86 0.072(7) 0.109(9) 0.047(6) 0.000(6) -0.011(5) 0.001(6)
C87 0.044(6) 0.136(11) 0.112(10) 0.018(8) -0.040(7) -0.019(7)
C88 0.063(8) 0.119(11) 0.105(10) 0.039(8) -0.008(7) -0.003(7)
C89 0.101(11) 0.116(12) 0.146(15) -0.025(11) 0.036(11) 0.003(9)
C90 0.24(2) 0.068(8) 0.067(8) -0.020(7) 0.059(11) -0.060(11)

loop_
_atom_type_symbol
_atom_type_description
_atom_type_scat_dispersion_real
_atom_type_scat_dispersion_imag
_atom_type_scat_source
C C 0.0033 0.0016 'International Tables Vol C Tables 4.2.6.8 and 6.1.1.4'
H H 0.0000 0.0000 'International Tables Vol C Tables 4.2.6.8 and 6.1.1.4'
N N 0.0061 0.0033 'International Tables Vol C Tables 4.2.6.8 and 6.1.1.4'
F F 0.0171 0.0103 'International Tables Vol C Tables 4.2.6.8 and 6.1.1.4'
P P 0.1023 0.0942 'International Tables Vol C Tables 4.2.6.8 and 6.1.1.4'
Co Co 0.3494 0.9721 'International Tables Vol C Tables 4.2.6.8 and 6.1.1.4'
Ag Ag -0.8971 1.1015 'International Tables Vol C Tables 4.2.6.8 and 6.1.1.4'

loop_
_geom_angle_atom_site_label_1
_geom_angle_atom_site_label_2
_geom_angle_atom_site_label_3
_geom_angle
_geom_angle_site_symmetry_1
_geom_angle_site_symmetry_3
N3 Ag1 N9 140.6(2) . 1_356
N3 Ag1 N6 107.00(19) . 1_566
N9 Ag1 N6 111.37(19) 1_356 1_566
N4 Co1 N2 89.3(2) . .
N4 Co1 N8 90.2(2) . .
N2 Co1 N8 91.9(2) . .
N4 Co1 N7 176.5(2) . .
N2 Co1 N7 87.5(2) . .
N8 Co1 N7 91.4(2) . .
N4 Co1 N1 87.0(2) . .
N2 Co1 N1 92.3(2) . .
N8 Co1 N1 174.9(2) . .
N7 Co1 N1 91.6(2) . .
N4 Co1 N5 92.0(2) . .
N2 Co1 N5 178.1(2) . .
N8 Co1 N5 86.7(2) . .
N7 Co1 N5 91.2(2) . .
N1 Co1 N5 89.2(2) . .
N1 C1 C2 110.3(6) . .
N1 C1 H1 124.8 . .
C2 C1 H1 124.8 . .
C3 C2 C1 106.9(7) . .
C3 C2 H2 126.5 . .
C1 C2 H2 126.5 . .
C2 C3 C4 107.3(6) . .
C2 C3 H3 126.4 . .
C4 C3 H3 126.4 . .
N1 C4 C3 109.2(6) . .
N1 C4 C5 122.9(6) . .
C3 C4 C5 127.9(6) . .
C6 C5 C4 126.4(6) . .
C6 C5 C10 116.8(6) . .
C4 C5 C10 116.9(6) . .
C5 C6 N2 123.2(6) . .
C5 C6 C7 128.0(6) . .
N2 C6 C7 108.5(5) . .
C8 C7 C6 107.6(6) . .
C8 C7 H7 126.2 . .
C6 C7 H7 126.2 . .
C7 C8 C9 105.5(6) . .
C7 C8 H8 127.3 . .
C9 C8 H8 127.3 . .
N2 C9 C8 112.4(5) . .
N2 C9 H9 123.8 . .
C8 C9 H9 123.8 . .
C15 C10 C11 118.8(6) . .
C15 C10 C5 121.3(6) . .
C11 C10 C5 119.9(6) . .
C12 C11 C10 121.1(6) . .
C12 C11 H11 119.4 . .
C10 C11 H11 119.4 . .
C11 C12 C13 119.1(6) . .
C11 C12 H12 120.5 . .
C13 C12 H12 120.5 . .
C14 C13 C12 120.2(6) . .
C14 C13 C16 119.4(6) . .
C12 C13 C16 120.3(6) . .
C13 C14 C15 120.2(6) . .
C13 C14 H14 119.9 . .
C15 C14 H14 119.9 . .
C10 C15 C14 120.6(6) . .
C10 C15 H15 119.7 . .
C14 C15 H15 119.7 . .
C17 C16 C13 175.8(7) . .
C16 C17 C18 176.2(8) . .
C19 C18 C22 118.4(5) . .
C19 C18 C17 121.2(6) . .
C22 C18 C17 120.4(6) . .
C18 C19 C20 118.5(6) . .
C18 C19 H19 120.8 . .
C20 C19 H19 120.8 . .
N3 C20 C19 123.2(6) . .
N3 C20 H20 118.4 . .
C19 C20 H20 118.4 . .
N3 C21 C22 123.1(6) . .
N3 C21 H21 118.4 . .
C22 C21 H21 118.4 . .
C21 C22 C18 119.2(6) . .
C21 C22 H22 120.4 . .
C18 C22 H22 120.4 . .
N4 C23 C24 110.6(6) . .
N4 C23 H23 124.7 . .
C24 C23 H23 124.7 . .
C25 C24 C23 107.4(6) . .
C25 C24 H24 126.3 . .
C23 C24 H24 126.3 . .
C24 C25 C26 106.7(6) . .
C24 C25 H25 126.7 . .
C26 C25 H25 126.7 . .
C27 C26 N4 125.7(6) . .
C27 C26 C25 127.0(6) . .
N4 C26 C25 107.2(5) . .
C26 C27 C28 124.5(6) . .
C26 C27 C32 117.6(6) . .
C28 C27 C32 117.8(6) . .
N5 C28 C27 123.7(6) . .
N5 C28 C29 107.1(6) . .
C27 C28 C29 128.5(7) . .
C30 C29 C28 108.2(7) . .
C30 C29 H29 125.9 . .
C28 C29 H29 125.9 . .
C29 C30 C31 107.4(7) . .
C29 C30 H30 126.3 . .
C31 C30 H30 126.3 . .
N5 C31 C30 110.0(6) . .
N5 C31 H31 125.0 . .
C30 C31 H31 125.0 . .
C33 C32 C37 118.7(7) . .
C33 C32 C27 121.4(7) . .
C37 C32 C27 119.8(7) . .
C32 C33 C34 120.3(8) . .
C32 C33 H33 119.8 . .
C34 C33 H33 119.8 . .
C35 C34 C33 120.9(8) . .
C35 C34 H34 119.6 . .
C33 C34 H34 119.6 . .
C34 C35 C36 119.3(8) . .
C34 C35 C38 120.6(9) . .
C36 C35 C38 120.1(8) . .
C37 C36 C35 120.2(8) . .
C37 C36 H36 119.9 . .
C35 C36 H36 119.9 . .
C36 C37 C32 120.3(8) . .
C36 C37 H37 119.9 . .
C32 C37 H37 119.9 . .
C39 C38 C35 178.8(12) . .
C38 C39 C40 177.3(11) . .
C41 C40 C39 122.3(7) . .
C41 C40 C44 117.6(7) . .
C39 C40 C44 120.1(7) . .
C42 C41 C40 120.7(7) . .
C42 C41 H41 119.6 . .
C40 C41 H41 119.6 . .
C41 C42 N6 123.5(7) . .
C41 C42 H42 118.3 . .
N6 C42 H42 118.3 . .
N6 C43 C44 123.5(6) . .
N6 C43 H43 118.3 . .
C44 C43 H43 118.3 . .
C43 C44 C40 117.5(7) . .
C43 C44 H44 121.2 . .
C40 C44 H44 121.2 . .
N7 C45 C46 110.3(5) . .
N7 C45 H45 124.8 . .
C46 C45 H45 124.8 . .
C47 C46 C45 107.6(6) . .
C47 C46 H46 126.2 . .
C45 C46 H46 126.2 . .
C46 C47 C48 106.1(5) . .
C46 C47 H47 126.9 . .
C48 C47 H47 126.9 . .
N7 C48 C47 109.5(5) . .
N7 C48 C49 123.4(5) . .
C47 C48 C49 127.0(5) . .
C50 C49 C48 124.3(5) . .
C50 C49 C54 116.5(5) . .
C48 C49 C54 119.1(5) . .
N8 C50 C49 123.8(5) . .
N8 C50 C51 108.9(5) . .
C49 C50 C51 127.1(5) . .
C52 C51 C50 107.2(5) . .
C52 C51 H51 126.4 . .
C50 C51 H51 126.4 . .
C51 C52 C53 107.1(5) . .
C51 C52 H52 126.4 . .
C53 C52 H52 126.4 . .
N8 C53 C52 110.5(5) . .
N8 C53 H53 124.8 . .
C52 C53 H53 124.8 . .
C55 C54 C59 117.7(6) . .
C55 C54 C49 123.5(6) . .
C59 C54 C49 118.8(6) . .
C54 C55 C56 122.8(6) . .
C54 C55 H55 118.6 . .
C56 C55 H55 118.6 . .
C57 C56 C55 119.0(6) . .
C57 C56 H56 120.5 . .
C55 C56 H56 120.5 . .
C56 C57 C58 119.0(6) . .
C56 C57 C60 120.7(6) . .
C58 C57 C60 120.2(6) . .
C59 C58 C57 120.2(6) . .
C59 C58 H58 119.9 . .
C57 C58 H58 119.9 . .
C58 C59 C54 121.2(6) . .
C58 C59 H59 119.4 . .
C54 C59 H59 119.4 . .
C61 C60 C57 173.0(7) . .
C60 C61 C62 178.6(8) . .
C63 C62 C66 116.5(6) . .
C63 C62 C61 122.0(6) . .
C66 C62 C61 121.4(6) . .
C64 C63 C62 122.1(6) . .
C64 C63 H63 118.9 . .
C62 C63 H63 118.9 . .
C63 C64 N9 121.0(6) . .
C63 C64 H64 119.5 . .
N9 C64 H64 119.5 . .
N9 C65 C66 124.0(6) . .
N9 C65 H65 118.0 . .
C66 C65 H65 118.0 . .
C62 C66 C65 118.8(6) . .
C62 C66 H66 120.6 . .
C65 C66 H66 120.6 . .
C1 N1 C4 106.3(6) . .
C1 N1 Co1 126.0(4) . .
C4 N1 Co1 127.7(5) . .
C9 N2 C6 105.8(5) . .
C9 N2 Co1 126.7(4) . .
C6 N2 Co1 127.4(4) . .
C21 N3 C20 117.5(5) . .
C21 N3 Ag1 121.5(4) . .
C20 N3 Ag1 120.9(4) . .
C23 N4 C26 108.0(5) . .
C23 N4 Co1 125.6(4) . .
C26 N4 Co1 126.0(4) . .
C31 N5 C28 107.2(6) . .
C31 N5 Co1 125.5(5) . .
C28 N5 Co1 127.2(4) . .
C43 N6 C42 117.1(6) . .
C43 N6 Ag1 122.0(4) . 1_544
C42 N6 Ag1 119.7(5) . 1_544
C45 N7 C48 106.4(5) . .
C45 N7 Co1 125.3(4) . .
C48 N7 Co1 128.2(4) . .
C53 N8 C50 106.4(5) . .
C53 N8 Co1 126.2(4) . .
C50 N8 Co1 127.4(4) . .
C65 N9 C64 117.6(5) . .
C65 N9 Ag1 123.0(4) . 1_754
C64 N9 Ag1 119.2(4) . 1_754
F4 P1 F6 90.4(3) . .
F4 P1 F3 90.5(3) . .
F6 P1 F3 178.9(3) . .
F4 P1 F2 89.5(3) . .
F6 P1 F2 89.9(3) . .
F3 P1 F2 90.8(2) . .
F4 P1 F1 179.1(3) . .
F6 P1 F1 89.5(3) . .
F3 P1 F1 89.7(2) . .
F2 P1 F1 89.6(3) . .
F4 P1 F5 90.6(3) . .
F6 P1 F5 90.6(3) . .
F3 P1 F5 88.7(2) . .
F2 P1 F5 179.5(3) . .
F1 P1 F5 90.3(2) . .
C68 C67 C72 120.6(12) . .
C68 C67 H67 119.7 . .
C72 C67 H67 119.7 . .
C67 C68 C69 121.4(11) . .
C67 C68 H68 119.3 . .
C69 C68 H68 119.3 . .
C70 C69 C68 118.1(11) . .
C70 C69 H69 120.9 . .
C68 C69 H69 120.9 . .
C71 C70 C69 120.4(10) . .
C71 C70 H70 119.8 . .
C69 C70 H70 119.8 . .
C70 C71 C72 120.4(10) . .
C70 C71 H71 119.8 . .
C72 C71 H71 119.8 . .
C67 C72 C71 119.0(11) . .
C67 C72 H72 120.5 . .
C71 C72 H72 120.5 . .
C78 C73 C74 113.0(16) . .
C78 C73 H73 123.5 . .
C74 C73 H73 123.5 . .
C75 C74 C73 117.7(16) . .
C75 C74 H74 121.2 . .
C73 C74 H74 121.2 . .
C76 C75 C74 126.0(17) . .
C76 C75 H75 117.0 . .
C74 C75 H75 117.0 . .
C77 C76 C75 118.7(14) . .
C77 C76 H76 120.7 . .
C75 C76 H76 120.7 . .
C76 C77 C78 118.3(13) . .
C76 C77 H77 120.9 . .
C78 C77 H77 120.9 . .
C73 C78 C77 123.6(16) . .
C73 C78 H78 118.2 . .
C77 C78 H78 118.2 . .
C80 C79 C84 119.6(11) . .
C80 C79 H79 120.2 . .
C84 C79 H79 120.2 . .
C81 C80 C79 121.1(11) . .
C81 C80 H80 119.5 . .
C79 C80 H80 119.5 . .
C80 C81 C82 120.9(13) . .
C80 C81 H81 119.5 . .
C82 C81 H81 119.5 . .
C83 C82 C81 118.0(15) . .
C83 C82 H82 121.0 . .
C81 C82 H82 121.0 . .
C82 C83 C84 122.7(13) . .
C82 C83 H83 118.7 . .
C84 C83 H83 118.7 . .
C83 C84 C79 117.0(12) . .
C83 C84 H84 121.5 . .
C79 C84 H84 121.5 . .
C86 C85 C90 121.2(13) . .
C86 C85 H85 119.4 . .
C90 C85 H85 119.4 . .
C87 C86 C85 118.1(13) . .
C87 C86 H86 120.9 . .
C85 C86 H86 120.9 . .
C86 C87 C88 128.9(14) . .
C86 C87 H87 115.6 . .
C88 C87 H87 115.6 . .
C87 C88 C89 114.9(13) . .
C87 C88 H88 122.6 . .
C89 C88 H88 122.6 . .
C88 C89 C90 117.2(14) . .
C88 C89 H89 121.4 . .
C90 C89 H89 121.4 . .
C85 C90 C89 119.5(13) . .
C85 C90 H90 120.2 . .
C89 C90 H90 120.2 . .

loop_
_geom_bond_atom_site_label_1
_geom_bond_atom_site_label_2
_geom_bond_distance
_geom_bond_site_symmetry_2
Ag1 N3 2.215(5) .
Ag1 N9 2.219(5) 1_356
Ag1 N6 2.350(5) 1_566
Co1 N4 1.930(5) .
Co1 N2 1.936(5) .
Co1 N8 1.937(5) .
Co1 N7 1.938(5) .
Co1 N1 1.942(5) .
Co1 N5 1.950(5) .
C1 N1 1.344(9) .
C1 C2 1.412(10) .
C1 H1 0.9500 .
C2 C3 1.359(10) .
C2 H2 0.9500 .
C3 C4 1.402(10) .
C3 H3 0.9500 .
C4 N1 1.389(8) .
C4 C5 1.408(9) .
C5 C6 1.386(9) .
C5 C10 1.489(8) .
C6 N2 1.403(7) .
C6 C7 1.414(9) .
C7 C8 1.360(9) .
C7 H7 0.9500 .
C8 C9 1.420(9) .
C8 H8 0.9500 .
C9 N2 1.313(8) .
C9 H9 0.9500 .
C10 C15 1.381(9) .
C10 C11 1.395(9) .
C11 C12 1.388(8) .
C11 H11 0.9500 .
C12 C13 1.389(9) .
C12 H12 0.9500 .
C13 C14 1.382(9) .
C13 C16 1.440(8) .
C14 C15 1.386(8) .
C14 H14 0.9500 .
C15 H15 0.9500 .
C16 C17 1.191(9) .
C17 C18 1.442(8) .
C18 C19 1.377(9) .
C18 C22 1.382(9) .
C19 C20 1.387(8) .
C19 H19 0.9500 .
C20 N3 1.338(8) .
C20 H20 0.9500 .
C21 N3 1.325(8) .
C21 C22 1.375(9) .
C21 H21 0.9500 .
C22 H22 0.9500 .
C23 N4 1.325(8) .
C23 C24 1.424(9) .
C23 H23 0.9500 .
C24 C25 1.355(9) .
C24 H24 0.9500 .
C25 C26 1.459(9) .
C25 H25 0.9500 .
C26 C27 1.370(10) .
C26 N4 1.394(8) .
C27 C28 1.398(9) .
C27 C32 1.481(10) .
C28 N5 1.389(8) .
C28 C29 1.435(10) .
C29 C30 1.323(11) .
C29 H29 0.9500 .
C30 C31 1.419(10) .
C30 H30 0.9500 .
C31 N5 1.338(8) .
C31 H31 0.9500 .
C32 C33 1.337(11) .
C32 C37 1.407(11) .
C33 C34 1.411(10) .
C33 H33 0.9500 .
C34 C35 1.338(12) .
C34 H34 0.9500 .
C35 C36 1.384(13) .
C35 C38 1.443(11) .
C36 C37 1.368(12) .
C36 H36 0.9500 .
C37 H37 0.9500 .
C38 C39 1.206(11) .
C39 C40 1.407(11) .
C40 C41 1.375(11) .
C40 C44 1.419(10) .
C41 C42 1.350(9) .
C41 H41 0.9500 .
C42 N6 1.356(8) .
C42 H42 0.9500 .
C43 N6 1.328(9) .
C43 C44 1.408(10) .
C43 H43 0.9500 .
C44 H44 0.9500 .
C45 N7 1.335(8) .
C45 C46 1.404(9) .
C45 H45 0.9500 .
C46 C47 1.362(9) .
C46 H46 0.9500 .
C47 C48 1.408(8) .
C47 H47 0.9500 .
C48 N7 1.384(7) .
C48 C49 1.413(8) .
C49 C50 1.401(8) .
C49 C54 1.486(8) .
C50 N8 1.397(7) .
C50 C51 1.406(8) .
C51 C52 1.363(8) .
C51 H51 0.9500 .
C52 C53 1.409(9) .
C52 H52 0.9500 .
C53 N8 1.342(8) .
C53 H53 0.9500 .
C54 C55 1.355(9) .
C54 C59 1.413(9) .
C55 C56 1.393(8) .
C55 H55 0.9500 .
C56 C57 1.389(9) .
C56 H56 0.9500 .
C57 C58 1.410(9) .
C57 C60 1.436(9) .
C58 C59 1.361(9) .
C58 H58 0.9500 .
C59 H59 0.9500 .
C60 C61 1.188(9) .
C61 C62 1.435(9) .
C62 C63 1.373(9) .
C62 C66 1.386(9) .
C63 C64 1.355(9) .
C63 H63 0.9500 .
C64 N9 1.368(8) .
C64 H64 0.9500 .
C65 N9 1.303(8) .
C65 C66 1.391(8) .
C65 H65 0.9500 .
C66 H66 0.9500 .
N6 Ag1 2.350(5) 1_544
N9 Ag1 2.219(5) 1_754
P1 F4 1.578(5) .
P1 F6 1.589(5) .
P1 F3 1.595(4) .
P1 F2 1.597(5) .
P1 F1 1.600(5) .
P1 F5 1.600(5) .
C67 C68 1.332(17) .
C67 C72 1.373(15) .
C67 H67 0.9500 .
C68 C69 1.394(16) .
C68 H68 0.9500 .
C69 C70 1.377(13) .
C69 H69 0.9500 .
C70 C71 1.361(13) .
C70 H70 0.9500 .
C71 C72 1.387(14) .
C71 H71 0.9500 .
C72 H72 0.9500 .
C73 C78 1.36(2) .
C73 C74 1.405(19) .
C73 H73 0.9500 .
C74 C75 1.292(19) .
C74 H74 0.9500 .
C75 C76 1.291(17) .
C75 H75 0.9500 .
C76 C77 1.288(16) .
C76 H76 0.9500 .
C77 C78 1.377(19) .
C77 H77 0.9500 .
C78 H78 0.9500 .
C79 C80 1.390(15) .
C79 C84 1.399(15) .
C79 H79 0.9500 .
C80 C81 1.324(15) .
C80 H80 0.9500 .
C81 C82 1.394(18) .
C81 H81 0.9500 .
C82 C83 1.36(2) .
C82 H82 0.9500 .
C83 C84 1.381(18) .
C83 H83 0.9500 .
C84 H84 0.9500 .
C85 C86 1.304(16) .
C85 C90 1.35(2) .
C85 H85 0.9500 .
C86 C87 1.286(14) .
C86 H86 0.9500 .
C87 C88 1.316(15) .
C87 H87 0.9500 .
C88 C89 1.401(19) .
C88 H88 0.9500 .
C89 C90 1.42(2) .
C89 H89 0.9500 .
C90 H90 0.9500 .

loop_
_geom_torsion_atom_site_label_1
_geom_torsion_atom_site_label_2
_geom_torsion_atom_site_label_3
_geom_torsion_atom_site_label_4
_geom_torsion
_geom_torsion_site_symmetry_1
_geom_torsion_site_symmetry_4
N1 C1 C2 C3 1.0(9) . .
C1 C2 C3 C4 -0.4(9) . .
C2 C3 C4 N1 -0.3(8) . .
C2 C3 C4 C5 -179.3(7) . .
N1 C4 C5 C6 0.3(10) . .
C3 C4 C5 C6 179.2(6) . .
N1 C4 C5 C10 -179.3(5) . .
C3 C4 C5 C10 -0.4(10) . .
C4 C5 C6 N2 -0.2(10) . .
C10 C5 C6 N2 179.4(5) . .
C4 C5 C6 C7 173.5(6) . .
C10 C5 C6 C7 -6.9(9) . .
C5 C6 C7 C8 -175.8(6) . .
N2 C6 C7 C8 -1.3(7) . .
C6 C7 C8 C9 -0.9(6) . .
C7 C8 C9 N2 3.0(7) . .
C6 C5 C10 C15 113.4(7) . .
C4 C5 C10 C15 -67.0(8) . .
C6 C5 C10 C11 -65.6(8) . .
C4 C5 C10 C11 114.0(7) . .
C15 C10 C11 C12 -1.0(10) . .
C5 C10 C11 C12 178.0(6) . .
C10 C11 C12 C13 1.2(10) . .
C11 C12 C13 C14 -1.5(10) . .
C11 C12 C13 C16 -178.6(6) . .
C12 C13 C14 C15 1.5(10) . .
C16 C13 C14 C15 178.7(6) . .
C11 C10 C15 C14 1.0(10) . .
C5 C10 C15 C14 -178.0(6) . .
C13 C14 C15 C10 -1.3(11) . .
C14 C13 C16 C17 -46(11) . .
C12 C13 C16 C17 131(11) . .
C13 C16 C17 C18 53(19) . .
C16 C17 C18 C19 -165(11) . .
C16 C17 C18 C22 13(11) . .
C22 C18 C19 C20 -2.2(9) . .
C17 C18 C19 C20 175.8(6) . .
C18 C19 C20 N3 1.0(10) . .
N3 C21 C22 C18 -0.1(10) . .
C19 C18 C22 C21 1.8(9) . .
C17 C18 C22 C21 -176.2(6) . .
N4 C23 C24 C25 0.7(8) . .
C23 C24 C25 C26 0.6(8) . .
C24 C25 C26 C27 177.9(8) . .
C24 C25 C26 N4 -1.7(8) . .
N4 C26 C27 C28 -1.1(13) . .
C25 C26 C27 C28 179.4(8) . .
N4 C26 C27 C32 -179.1(7) . .
C25 C26 C27 C32 1.5(12) . .
C26 C27 C28 N5 -2.5(13) . .
C32 C27 C28 N5 175.4(7) . .
C26 C27 C28 C29 167.2(8) . .
C32 C27 C28 C29 -14.9(13) . .
N5 C28 C29 C30 -3.2(10) . .
C27 C28 C29 C30 -174.3(9) . .
C28 C29 C30 C31 2.5(11) . .
C29 C30 C31 N5 -1.0(10) . .
C26 C27 C32 C33 118.3(9) . .
C28 C27 C32 C33 -59.8(12) . .
C26 C27 C32 C37 -58.3(12) . .
C28 C27 C32 C37 123.6(9) . .
C37 C32 C33 C34 6.4(13) . .
C27 C32 C33 C34 -170.3(8) . .
C32 C33 C34 C35 -3.5(13) . .
C33 C34 C35 C36 -1.9(14) . .
C33 C34 C35 C38 178.4(8) . .
C34 C35 C36 C37 4.1(15) . .
C38 C35 C36 C37 -176.2(10) . .
C35 C36 C37 C32 -1.1(16) . .
C33 C32 C37 C36 -4.2(15) . .
C27 C32 C37 C36 172.6(9) . .
C34 C35 C38 C39 175(100) . .
C36 C35 C38 C39 -4(55) . .
C35 C38 C39 C40 -86(55) . .
C38 C39 C40 C41 -34(25) . .
C38 C39 C40 C44 145(24) . .
C39 C40 C41 C42 176.0(9) . .
C44 C40 C41 C42 -2.9(14) . .
C40 C41 C42 N6 1.2(13) . .
N6 C43 C44 C40 3.2(13) . .
C41 C40 C44 C43 0.8(14) . .
C39 C40 C44 C43 -178.1(9) . .
N7 C45 C46 C47 -0.9(7) . .
C45 C46 C47 C48 1.9(7) . .
C46 C47 C48 N7 -2.3(7) . .
C46 C47 C48 C49 179.3(6) . .
N7 C48 C49 C50 6.1(10) . .
C47 C48 C49 C50 -175.8(6) . .
N7 C48 C49 C54 -176.2(6) . .
C47 C48 C49 C54 1.9(10) . .
C48 C49 C50 N8 -3.5(10) . .
C54 C49 C50 N8 178.8(6) . .
C48 C49 C50 C51 171.0(6) . .
C54 C49 C50 C51 -6.8(10) . .
N8 C50 C51 C52 0.1(7) . .
C49 C50 C51 C52 -175.1(6) . .
C50 C51 C52 C53 0.6(7) . .
C51 C52 C53 N8 -1.1(7) . .
C50 C49 C54 C55 122.5(7) . .
C48 C49 C54 C55 -55.3(9) . .
C50 C49 C54 C59 -58.2(8) . .
C48 C49 C54 C59 123.9(7) . .
C59 C54 C55 C56 1.5(9) . .
C49 C54 C55 C56 -179.3(6) . .
C54 C55 C56 C57 0.6(10) . .
C55 C56 C57 C58 -2.3(9) . .
C55 C56 C57 C60 176.4(6) . .
C56 C57 C58 C59 1.8(9) . .
C60 C57 C58 C59 -176.9(6) . .
C57 C58 C59 C54 0.3(10) . .
C55 C54 C59 C58 -2.0(10) . .
C49 C54 C59 C58 178.7(6) . .
C56 C57 C60 C61 -142(6) . .
C58 C57 C60 C61 37(6) . .
C57 C60 C61 C62 63(38) . .
C60 C61 C62 C63 68(35) . .
C60 C61 C62 C66 -110(35) . .
C66 C62 C63 C64 -1.0(10) . .
C61 C62 C63 C64 -179.3(6) . .
C62 C63 C64 N9 0.6(10) . .
C63 C62 C66 C65 1.2(9) . .
C61 C62 C66 C65 179.5(6) . .
N9 C65 C66 C62 -1.1(10) . .
C2 C1 N1 C4 -1.2(8) . .
C2 C1 N1 Co1 177.7(5) . .
C3 C4 N1 C1 0.9(7) . .
C5 C4 N1 C1 180.0(6) . .
C3 C4 N1 Co1 -177.9(5) . .
C5 C4 N1 Co1 1.2(9) . .
N4 Co1 N1 C1 90.3(6) . .
N2 Co1 N1 C1 179.5(6) . .
N8 Co1 N1 C1 33(3) . .
N7 Co1 N1 C1 -92.9(6) . .
N5 Co1 N1 C1 -1.7(6) . .
N4 Co1 N1 C4 -91.0(5) . .
N2 Co1 N1 C4 -1.9(5) . .
N8 Co1 N1 C4 -148(2) . .
N7 Co1 N1 C4 85.7(5) . .
N5 Co1 N1 C4 177.0(5) . .
C8 C9 N2 C6 -3.7(6) . .
C8 C9 N2 Co1 175.4(4) . .
C5 C6 N2 C9 177.8(6) . .
C7 C6 N2 C9 3.0(6) . .
C5 C6 N2 Co1 -1.2(8) . .
C7 C6 N2 Co1 -176.0(4) . .
N4 Co1 N2 C9 -90.0(5) . .
N8 Co1 N2 C9 0.2(5) . .
N7 Co1 N2 C9 91.5(5) . .
N1 Co1 N2 C9 -177.0(5) . .
N5 Co1 N2 C9 41(7) . .
N4 Co1 N2 C6 88.9(5) . .
N8 Co1 N2 C6 179.1(5) . .
N7 Co1 N2 C6 -89.6(5) . .
N1 Co1 N2 C6 1.9(5) . .
N5 Co1 N2 C6 -140(7) . .
C22 C21 N3 C20 -1.1(10) . .
C22 C21 N3 Ag1 -179.4(5) . .
C19 C20 N3 C21 0.6(10) . .
C19 C20 N3 Ag1 179.0(5) . .
N9 Ag1 N3 C21 2.4(6) 1_356 .
N6 Ag1 N3 C21 169.0(5) 1_566 .
N9 Ag1 N3 C20 -175.9(4) 1_356 .
N6 Ag1 N3 C20 -9.3(5) 1_566 .
C24 C23 N4 C26 -1.8(8) . .
C24 C23 N4 Co1 171.8(4) . .
C27 C26 N4 C23 -177.4(7) . .
C25 C26 N4 C23 2.1(8) . .
C27 C26 N4 Co1 9.0(11) . .
C25 C26 N4 Co1 -171.4(5) . .
N2 Co1 N4 C23 -3.8(6) . .
N8 Co1 N4 C23 -95.7(6) . .
N7 Co1 N4 C23 21(4) . .
N1 Co1 N4 C23 88.6(6) . .
N5 Co1 N4 C23 177.6(6) . .
N2 Co1 N4 C26 168.6(6) . .
N8 Co1 N4 C26 76.7(6) . .
N7 Co1 N4 C26 -167(4) . .
N1 Co1 N4 C26 -99.0(6) . .
N5 Co1 N4 C26 -9.9(6) . .
C30 C31 N5 C28 -1.0(9) . .
C30 C31 N5 Co1 175.2(5) . .
C27 C28 N5 C31 174.1(7) . .
C29 C28 N5 C31 2.5(8) . .
C27 C28 N5 Co1 -2.0(11) . .
C29 C28 N5 Co1 -173.6(5) . .
N4 Co1 N5 C31 -168.7(6) . .
N2 Co1 N5 C31 60(7) . .
N8 Co1 N5 C31 101.2(6) . .
N7 Co1 N5 C31 9.9(6) . .
N1 Co1 N5 C31 -81.7(6) . .
N4 Co1 N5 C28 6.8(6) . .
N2 Co1 N5 C28 -124(7) . .
N8 Co1 N5 C28 -83.3(6) . .
N7 Co1 N5 C28 -174.6(6) . .
N1 Co1 N5 C28 93.8(6) . .
C44 C43 N6 C42 -4.9(11) . .
C44 C43 N6 Ag1 162.4(6) . 1_544
C41 C42 N6 C43 2.8(11) . .
C41 C42 N6 Ag1 -164.9(6) . 1_544
C46 C45 N7 C48 -0.6(7) . .
C46 C45 N7 Co1 176.4(4) . .
C47 C48 N7 C45 1.8(7) . .
C49 C48 N7 C45 -179.8(6) . .
C47 C48 N7 Co1 -175.1(4) . .
C49 C48 N7 Co1 3.3(9) . .
N4 Co1 N7 C45 57(4) . .
N2 Co1 N7 C45 81.5(5) . .
N8 Co1 N7 C45 173.3(5) . .
N1 Co1 N7 C45 -10.8(5) . .
N5 Co1 N7 C45 -100.0(5) . .
N4 Co1 N7 C48 -127(4) . .
N2 Co1 N7 C48 -102.2(5) . .
N8 Co1 N7 C48 -10.3(5) . .
N1 Co1 N7 C48 165.5(5) . .
N5 Co1 N7 C48 76.3(5) . .
C52 C53 N8 C50 1.1(7) . .
C52 C53 N8 Co1 -176.0(4) . .
C49 C50 N8 C53 174.6(6) . .
C51 C50 N8 C53 -0.7(7) . .
C49 C50 N8 Co1 -8.4(9) . .
C51 C50 N8 Co1 176.3(4) . .
N4 Co1 N8 C53 6.1(5) . .
N2 Co1 N8 C53 -83.2(5) . .
N7 Co1 N8 C53 -170.8(5) . .
N1 Co1 N8 C53 63(3) . .
N5 Co1 N8 C53 98.0(5) . .
N4 Co1 N8 C50 -170.4(5) . .
N2 Co1 N8 C50 100.3(5) . .
N7 Co1 N8 C50 12.7(5) . .
N1 Co1 N8 C50 -113(2) . .
N5 Co1 N8 C50 -78.5(5) . .
C66 C65 N9 C64 0.6(10) . .
C66 C65 N9 Ag1 175.0(5) . 1_754
C63 C64 N9 C65 -0.3(10) . .
C63 C64 N9 Ag1 -175.0(5) . 1_754
C72 C67 C68 C69 -3(2) . .
C67 C68 C69 C70 4.2(18) . .
C68 C69 C70 C71 -3.8(15) . .
C69 C70 C71 C72 2.2(14) . .
C68 C67 C72 C71 1.2(19) . .
C70 C71 C72 C67 -0.8(16) . .
C78 C73 C74 C75 16(3) . .
C73 C74 C75 C76 -21(3) . .
C74 C75 C76 C77 13(3) . .
C75 C76 C77 C78 -1(2) . .
C74 C73 C78 C77 -6(3) . .
C76 C77 C78 C73 -2(3) . .
C84 C79 C80 C81 3.9(16) . .
C79 C80 C81 C82 -6(2) . .
C80 C81 C82 C83 0(3) . .
C81 C82 C83 C84 8(3) . .
C82 C83 C84 C79 -10(3) . .
C80 C79 C84 C83 3.6(19) . .
C90 C85 C86 C87 1(2) . .
C85 C86 C87 C88 2(2) . .
C86 C87 C88 C89 -5(2) . .
C87 C88 C89 C90 6(2) . .
C86 C85 C90 C89 0(2) . .
C88 C89 C90 C85 -4(2) . .

loop_
_platon_squeeze_void_nr
_platon_squeeze_void_average_x
_platon_squeeze_void_average_y
_platon_squeeze_void_average_z
_platon_squeeze_void_volume
_platon_squeeze_void_count_electrons
1 0.191 0.216 0.278 114.8 23.2
2 -0.026 0.500 0.000 320.4 108.1
3 -0.191 0.784 0.722 114.8 23.3
4 0.500 0.500 0.500 58.9 21.8
